data_1505403
loop_
_publ_author_name
'Pu, Shouzhi'
'Liu, Gang'
'Shen, Liang'
'Xu, Jingkun'

_publ_section_title
;
 Efficient synthesis and properties of isomeric photochromic diarylethenes
 having a pyrrole unit.
;
_journal_issue 11
_journal_name_full 'Organic letters'
_journal_page_first 2139
_journal_page_last 2142
_journal_paper_doi 10.1021/ol070622q
_journal_volume 9
_journal_year 2007
_chemical_formula_sum 'C24 H18.67 F6 N2 O1.33 S'
_chemical_formula_weight 502.47
_chemical_name_systematic
; 
 ? 
;
_space_group_IT_number 14
_symmetry_cell_setting monoclinic
_symmetry_space_group_name_Hall '-P 2ybc'
_symmetry_space_group_name_H-M 'P 1 21/c 1'
_atom_sites_solution_hydrogens geom
_atom_sites_solution_primary direct
_atom_sites_solution_secondary difmap
_audit_creation_method SHELXL-97
_cell_angle_alpha 90.00
_cell_angle_beta 102.704(2)
_cell_angle_gamma 90.00
_cell_formula_units_Z 12
_cell_length_a 14.8561(18)
_cell_length_b 22.866(3)
_cell_length_c 21.756(3)
_cell_measurement_reflns_used 3842
_cell_measurement_temperature 294(2)
_cell_measurement_theta_max 21.80
_cell_measurement_theta_min 2.27
_cell_volume 7209.6(16)
_computing_cell_refinement 'Bruker SMART'
_computing_data_collection 'Bruker SMART'
_computing_data_reduction 'Bruker SAINT'
_computing_molecular_graphics 'Bruker SHELXTL'
_computing_publication_material 'Bruker SHELXTL'
_computing_structure_refinement 'SHELXL-97 (Sheldrick, 1997)'
_computing_structure_solution 'SHELXS-97 (Sheldrick, 1990)'
_diffrn_ambient_temperature 294(2)
_diffrn_measured_fraction_theta_full 0.991
_diffrn_measured_fraction_theta_max 0.991
_diffrn_measurement_device_type 'CCD area detector'
_diffrn_measurement_method 'phi and omega scans'
_diffrn_radiation_monochromator graphite
_diffrn_radiation_source 'fine-focus sealed tube'
_diffrn_radiation_type MoK\a
_diffrn_radiation_wavelength 0.71073
_diffrn_reflns_av_R_equivalents 0.0884
_diffrn_reflns_av_sigmaI/netI 0.1261
_diffrn_reflns_limit_h_max 17
_diffrn_reflns_limit_h_min -9
_diffrn_reflns_limit_k_max 27
_diffrn_reflns_limit_k_min -24
_diffrn_reflns_limit_l_max 25
_diffrn_reflns_limit_l_min -25
_diffrn_reflns_number 36076
_diffrn_reflns_theta_full 25.01
_diffrn_reflns_theta_max 25.01
_diffrn_reflns_theta_min 1.66
_diffrn_standards_interval_time 0
_exptl_absorpt_coefficient_mu 0.202
_exptl_absorpt_correction_T_max 0.9646
_exptl_absorpt_correction_T_min 0.9532
_exptl_absorpt_correction_type multi-scan
_exptl_absorpt_process_details sadabs
_exptl_crystal_colour colorless
_exptl_crystal_density_diffrn 1.389
_exptl_crystal_density_meas ?
_exptl_crystal_density_method 'not measured'
_exptl_crystal_description block
_exptl_crystal_F_000 3088
_exptl_crystal_size_max 0.24
_exptl_crystal_size_mid 0.20
_exptl_crystal_size_min 0.18
_refine_diff_density_max 0.786
_refine_diff_density_min -0.364
_refine_diff_density_rms 0.072
_refine_ls_extinction_method none
_refine_ls_goodness_of_fit_ref 0.999
_refine_ls_hydrogen_treatment constr
_refine_ls_matrix_type full
_refine_ls_number_parameters 967
_refine_ls_number_reflns 12597
_refine_ls_number_restraints 132
_refine_ls_restrained_S_all 1.088
_refine_ls_R_factor_all 0.2253
_refine_ls_R_factor_gt 0.0844
_refine_ls_shift/su_max 0.741
_refine_ls_shift/su_mean 0.052
_refine_ls_structure_factor_coef Fsqd
_refine_ls_weighting_details 'calc w=1/[\s^2^(Fo^2^)+(0.1542P)^2^+2.5100P] where P=(Fo^2^+2Fc^2^)/3'
_refine_ls_weighting_scheme calc
_refine_ls_wR_factor_gt 0.2141
_refine_ls_wR_factor_ref 0.3204
_reflns_number_gt 4539
_reflns_number_total 12597
_reflns_threshold_expression >2sigma(I)
_cod_data_source_file ol070622qsi20070423_065201.cif
_cod_data_source_block 51120d
_cod_depositor_comments
;
The following automatic conversions were performed:

'_symmetry_cell_setting' value 'Monoclinic' changed to 'monoclinic'
according to /home/saulius/struct/CIF-dictionaries/cif_core.dic
dictionary named 'cif_core.dic' version 2.4.1 from 2010-06-29.

Automatic conversion script
Id: cif_fix_values 1715 2011-07-08 13:25:40Z adriana 

The following automatic conversions were performed:

'_exptl_crystal_density_meas' value 'NONE' was changed to '?' - the
value is perceived as not measured.

Automatic conversion script
Id: cif_fix_values 3008 2015-01-20 13:52:24Z robertas 
;
_cod_original_cell_volume 7209.7(15)
_cod_original_sg_symbol_H-M P2(1)/c
_cod_database_code 1505403

loop_
_symmetry_equiv_pos_as_xyz
'x, y, z'
'-x, y+1/2, -z+1/2'
'-x, -y, -z'
'x, -y-1/2, z-1/2'

loop_
_atom_site_label
_atom_site_type_symbol
_atom_site_fract_x
_atom_site_fract_y
_atom_site_fract_z
_atom_site_U_iso_or_equiv
_atom_site_adp_type
_atom_site_occupancy
_atom_site_symmetry_multiplicity
_atom_site_calc_flag
_atom_site_refinement_flags
_atom_site_disorder_assembly
_atom_site_disorder_group
S1 S 0.64797(15) 0.86874(9) 0.03865(10) 0.0680(6) Uani 1 1 d . . .
S2 S 0.42135(15) 0.69850(9) 0.43823(10) 0.0639(6) Uani 1 1 d . . .
S3 S 0.47142(15) 0.46926(9) 0.91235(10) 0.0665(6) Uani 1 1 d . . .
F1 F 1.0717(4) 0.7894(4) 0.0327(3) 0.154(3) Uani 1 1 d U . .
F2 F 1.0635(5) 0.7048(4) 0.0647(4) 0.163(3) Uani 1 1 d U . .
F3 F 1.0831(6) 0.7412(4) 0.1740(4) 0.187(4) Uani 1 1 d U . .
F4 F 1.1160(6) 0.8185(4) 0.1427(4) 0.188(3) Uani 1 1 d U . .
F5 F 0.9706(5) 0.8640(4) 0.1520(4) 0.168(3) Uani 1 1 d U . .
F6 F 0.9430(4) 0.7892(4) 0.1969(3) 0.149(3) Uani 1 1 d U . .
F7 F 0.0258(4) 0.5138(3) 0.3955(3) 0.120(2) Uani 1 1 d U . .
F8 F -0.0046(4) 0.5966(3) 0.4316(3) 0.136(2) Uani 1 1 d U . .
F9 F 0.0179(6) 0.5523(4) 0.2888(4) 0.158(3) Uani 1 1 d U . .
F10 F -0.0517(5) 0.6233(4) 0.3162(4) 0.177(3) Uani 1 1 d U . .
F11 F 0.1347(4) 0.6232(3) 0.2704(3) 0.122(2) Uani 1 1 d U . .
F12 F 0.0893(5) 0.6909(3) 0.3261(3) 0.134(2) Uani 1 1 d U . .
F13 F 0.1235(4) 0.6867(3) 0.8942(3) 0.131(2) Uani 1 1 d U . .
F14 F 0.0726(4) 0.6090(3) 0.9234(3) 0.120(2) Uani 1 1 d U . .
F15 F 0.1021(6) 0.6601(4) 0.7855(3) 0.167(3) Uani 1 1 d U . .
F16 F 0.0238(5) 0.5918(4) 0.8035(4) 0.173(3) Uani 1 1 d U . .
F17 F 0.1521(4) 0.5166(3) 0.7962(3) 0.115(2) Uani 1 1 d U . .
F18 F 0.2098(4) 0.5905(3) 0.7601(2) 0.1063(18) Uani 1 1 d U . .
O1 O 0.3505(4) 0.8235(2) 0.2236(3) 0.0742(16) Uani 1 1 d . . .
O2 O 0.7313(4) 0.6594(3) 0.2611(3) 0.0872(18) Uani 1 1 d . . .
O3 O 0.7899(5) 0.5099(3) 0.7413(4) 0.107(2) Uani 1 1 d . . .
N1 N 0.7823(5) 0.6824(3) -0.0861(3) 0.0655(18) Uani 1 1 d . . .
N2 N 0.6929(6) 0.6763(4) 0.0487(4) 0.099(3) Uani 1 1 d . . .
N3 N 0.2982(4) 0.5148(3) 0.5593(3) 0.0578(16) Uani 1 1 d . . .
N4 N 0.4077(6) 0.5216(4) 0.4348(4) 0.095(3) Uani 1 1 d . . .
N5 N 0.3863(4) 0.6625(2) 1.0537(3) 0.0527(16) Uani 1 1 d . . .
N6 N 0.4963(6) 0.6462(4) 0.9298(4) 0.090(2) Uani 1 1 d . . .
C1 C 0.8540(7) 0.6861(6) -0.1806(4) 0.119(4) Uani 1 1 d . . .
H1A H 0.9145 0.6936 -0.1876 0.178 Uiso 1 1 calc R . .
H1B H 0.8097 0.7100 -0.2084 0.178 Uiso 1 1 calc R . .
H1C H 0.8388 0.6456 -0.1886 0.178 Uiso 1 1 calc R . .
C2 C 0.8522(6) 0.7005(4) -0.1129(4) 0.072(2) Uani 1 1 d . . .
C3 C 0.9130(6) 0.7298(4) -0.0687(4) 0.072(2) Uani 1 1 d . . .
H3 H 0.9681 0.7458 -0.0745 0.087 Uiso 1 1 calc R . .
C4 C 0.8815(5) 0.7329(3) -0.0130(3) 0.0529(19) Uani 1 1 d . . .
C5 C 0.7997(6) 0.7021(3) -0.0250(3) 0.0532(19) Uani 1 1 d . . .
C6 C 0.7398(6) 0.6885(3) 0.0152(4) 0.068(2) Uani 1 1 d . . .
C7 C 0.7032(7) 0.6461(4) -0.1161(4) 0.093(3) Uani 1 1 d . . .
H7A H 0.7248 0.6089 -0.1273 0.140 Uiso 1 1 calc R . .
H7B H 0.6695 0.6654 -0.1533 0.140 Uiso 1 1 calc R . .
H7C H 0.6635 0.6404 -0.0873 0.140 Uiso 1 1 calc R . .
C8 C 0.7995(6) 0.8745(4) -0.0178(4) 0.085(3) Uani 1 1 d . . .
H8A H 0.8614 0.8601 -0.0128 0.127 Uiso 1 1 calc R . .
H8B H 0.8006 0.9164 -0.0144 0.127 Uiso 1 1 calc R . .
H8C H 0.7638 0.8633 -0.0584 0.127 Uiso 1 1 calc R . .
C9 C 0.7568(5) 0.8491(3) 0.0326(4) 0.0554(19) Uani 1 1 d . . .
C10 C 0.7951(5) 0.8121(3) 0.0808(3) 0.0541(19) Uani 1 1 d . . .
C11 C 0.7369(5) 0.8009(3) 0.1228(3) 0.0548(19) Uani 1 1 d . . .
H11 H 0.7536 0.7773 0.1583 0.066 Uiso 1 1 calc R . .
C12 C 0.6543(5) 0.8283(3) 0.1060(3) 0.0479(18) Uani 1 1 d . . .
C13 C 0.5757(5) 0.8264(3) 0.1375(3) 0.0467(18) Uani 1 1 d . . .
C14 C 0.5805(5) 0.7956(3) 0.1927(3) 0.0557(19) Uani 1 1 d . . .
H14 H 0.6343 0.7753 0.2102 0.067 Uiso 1 1 calc R . .
C15 C 0.5073(6) 0.7940(3) 0.2230(3) 0.060(2) Uani 1 1 d . . .
H15 H 0.5134 0.7735 0.2606 0.072 Uiso 1 1 calc R . .
C16 C 0.4263(6) 0.8224(3) 0.1981(3) 0.0543(19) Uani 1 1 d . . .
C17 C 0.4184(6) 0.8539(3) 0.1425(4) 0.062(2) Uani 1 1 d . . .
H17 H 0.3638 0.8733 0.1250 0.075 Uiso 1 1 calc R . .
C18 C 0.4927(6) 0.8562(3) 0.1133(4) 0.062(2) Uani 1 1 d . . .
H18 H 0.4874 0.8782 0.0767 0.075 Uiso 1 1 calc R . .
C19 C 0.3509(7) 0.7886(4) 0.2774(4) 0.085(3) Uani 1 1 d . . .
H19A H 0.3693 0.7495 0.2698 0.128 Uiso 1 1 calc R . .
H19B H 0.2901 0.7879 0.2858 0.128 Uiso 1 1 calc R . .
H19C H 0.3935 0.8047 0.3130 0.128 Uiso 1 1 calc R . .
C20 C 0.9269(5) 0.7596(3) 0.0472(3) 0.056(2) Uani 1 1 d . . .
C21 C 1.0283(7) 0.7580(5) 0.0683(5) 0.084(3) Uani 1 1 d . . .
C22 C 1.0498(7) 0.7815(5) 0.1338(5) 0.092(3) Uani 1 1 d . . .
C23 C 0.9609(6) 0.8051(5) 0.1442(5) 0.083(3) Uani 1 1 d . . .
C24 C 0.8909(5) 0.7898(3) 0.0878(3) 0.057(2) Uani 1 1 d . . .
C25 C 0.2130(7) 0.5036(5) 0.6457(4) 0.109(4) Uani 1 1 d . . .
H25A H 0.1564 0.5180 0.6546 0.163 Uiso 1 1 calc R . .
H25B H 0.2642 0.5189 0.6763 0.163 Uiso 1 1 calc R . .
H25C H 0.2136 0.4617 0.6478 0.163 Uiso 1 1 calc R . .
C26 C 0.2200(6) 0.5227(4) 0.5817(4) 0.067(2) Uani 1 1 d . . .
C27 C 0.1563(6) 0.5476(3) 0.5355(4) 0.065(2) Uani 1 1 d . . .
H27 H 0.0966 0.5575 0.5383 0.078 Uiso 1 1 calc R . .
C28 C 0.1945(5) 0.5563(3) 0.4819(4) 0.058(2) Uani 1 1 d . . .
C29 C 0.2839(5) 0.5350(3) 0.4988(4) 0.0529(19) Uani 1 1 d . . .
C30 C 0.3527(6) 0.5293(3) 0.4640(4) 0.064(2) Uani 1 1 d . . .
C31 C 0.3835(6) 0.4875(4) 0.5934(4) 0.073(2) Uani 1 1 d . . .
H31A H 0.4281 0.4878 0.5676 0.109 Uiso 1 1 calc R . .
H31B H 0.3711 0.4479 0.6037 0.109 Uiso 1 1 calc R . .
H31C H 0.4072 0.5089 0.6315 0.109 Uiso 1 1 calc R . .
C32 C 0.2667(6) 0.7012(3) 0.4917(4) 0.071(2) Uani 1 1 d . . .
H32A H 0.2023 0.7080 0.4745 0.107 Uiso 1 1 calc R . .
H32B H 0.2958 0.7371 0.5080 0.107 Uiso 1 1 calc R . .
H32C H 0.2733 0.6730 0.5251 0.107 Uiso 1 1 calc R . .
C33 C 0.3116(5) 0.6782(3) 0.4408(4) 0.057(2) Uani 1 1 d . . .
C34 C 0.2756(5) 0.6424(3) 0.3913(3) 0.0534(19) Uani 1 1 d . . .
C35 C 0.3362(5) 0.6326(3) 0.3502(4) 0.0557(19) Uani 1 1 d . . .
H35 H 0.3205 0.6101 0.3138 0.067 Uiso 1 1 calc R . .
C36 C 0.4197(5) 0.6594(3) 0.3693(3) 0.0514(19) Uani 1 1 d . . .
C37 C 0.5009(5) 0.6576(3) 0.3415(3) 0.0513(19) Uani 1 1 d . . .
C38 C 0.5040(6) 0.6226(3) 0.2905(3) 0.061(2) Uani 1 1 d . . .
H38 H 0.4537 0.5987 0.2745 0.073 Uiso 1 1 calc R . .
C39 C 0.5785(6) 0.6214(4) 0.2623(4) 0.065(2) Uani 1 1 d . . .
H39 H 0.5779 0.5975 0.2277 0.078 Uiso 1 1 calc R . .
C40 C 0.6536(6) 0.6561(4) 0.2860(4) 0.062(2) Uani 1 1 d . . .
C41 C 0.6542(6) 0.6909(4) 0.3378(4) 0.071(2) Uani 1 1 d . . .
H41 H 0.7058 0.7136 0.3544 0.085 Uiso 1 1 calc R . .
C42 C 0.5783(6) 0.6922(3) 0.3652(4) 0.065(2) Uani 1 1 d . . .
H42 H 0.5789 0.7164 0.3997 0.078 Uiso 1 1 calc R . .
C43 C 0.7370(7) 0.6241(5) 0.2087(5) 0.107(3) Uani 1 1 d . . .
H43A H 0.7224 0.5844 0.2170 0.161 Uiso 1 1 calc R . .
H43B H 0.7985 0.6259 0.2016 0.161 Uiso 1 1 calc R . .
H43C H 0.6941 0.6380 0.1720 0.161 Uiso 1 1 calc R . .
C44 C 0.1473(5) 0.5815(3) 0.4215(4) 0.062(2) Uani 1 1 d . . .
C45 C 0.0484(6) 0.5710(5) 0.3970(5) 0.082(3) Uani 1 1 d . . .
C46 C 0.0268(7) 0.5965(6) 0.3327(7) 0.109(4) Uani 1 1 d . . .
C47 C 0.1089(7) 0.6329(5) 0.3257(5) 0.087(3) Uani 1 1 d . . .
C48 C 0.1817(6) 0.6169(3) 0.3822(4) 0.062(2) Uani 1 1 d . . .
C49 C 0.3021(7) 0.6789(4) 1.1401(4) 0.084(3) Uani 1 1 d . . .
H49A H 0.3535 0.6634 1.1704 0.126 Uiso 1 1 calc R . .
H49B H 0.2455 0.6656 1.1498 0.126 Uiso 1 1 calc R . .
H49C H 0.3041 0.7209 1.1416 0.126 Uiso 1 1 calc R . .
C50 C 0.3071(6) 0.6586(3) 1.0755(3) 0.055(2) Uani 1 1 d . . .
C51 C 0.2394(6) 0.6363(3) 1.0280(3) 0.0553(19) Uani 1 1 d . . .
H51 H 0.1786 0.6290 1.0302 0.066 Uiso 1 1 calc R . .
C52 C 0.2778(6) 0.6264(3) 0.9754(3) 0.0515(19) Uani 1 1 d . . .
C53 C 0.3694(6) 0.6424(3) 0.9929(3) 0.0514(19) Uani 1 1 d . . .
C54 C 0.4377(6) 0.6442(3) 0.9578(4) 0.061(2) Uani 1 1 d . . .
C55 C 0.4739(6) 0.6877(4) 1.0871(4) 0.075(2) Uani 1 1 d . . .
H55A H 0.4657 0.7286 1.0942 0.113 Uiso 1 1 calc R . .
H55B H 0.5193 0.6828 1.0623 0.113 Uiso 1 1 calc R . .
H55C H 0.4941 0.6683 1.1269 0.113 Uiso 1 1 calc R . .
C56 C 0.3226(6) 0.4768(4) 0.9702(4) 0.077(3) Uani 1 1 d . . .
H56A H 0.3219 0.5073 1.0004 0.116 Uiso 1 1 calc R . .
H56B H 0.3557 0.4437 0.9910 0.116 Uiso 1 1 calc R . .
H56C H 0.2605 0.4654 0.9514 0.116 Uiso 1 1 calc R . .
C57 C 0.3687(5) 0.4982(3) 0.9206(4) 0.057(2) Uani 1 1 d . . .
C58 C 0.3395(5) 0.5396(3) 0.8750(3) 0.056(2) Uani 1 1 d . . .
C59 C 0.3992(6) 0.5466(3) 0.8328(3) 0.057(2) Uani 1 1 d . . .
H59 H 0.3872 0.5721 0.7986 0.069 Uiso 1 1 calc R . .
C60 C 0.4771(5) 0.5117(3) 0.8477(3) 0.056(2) Uani 1 1 d . . .
C61 C 0.5567(5) 0.5098(3) 0.8180(3) 0.0516(19) Uani 1 1 d . . .
C62 C 0.5564(6) 0.5394(4) 0.7629(4) 0.072(2) Uani 1 1 d . . .
H62 H 0.5034 0.5595 0.7433 0.087 Uiso 1 1 calc R . .
C63 C 0.6317(7) 0.5404(4) 0.7360(4) 0.078(3) Uani 1 1 d . . .
H63 H 0.6294 0.5611 0.6989 0.093 Uiso 1 1 calc R . .
C64 C 0.7101(6) 0.5108(3) 0.7639(4) 0.068(2) Uani 1 1 d . . .
C65 C 0.7112(7) 0.4802(4) 0.8179(4) 0.084(3) Uani 1 1 d . . .
H65 H 0.7636 0.4592 0.8366 0.101 Uiso 1 1 calc R . .
C66 C 0.6358(6) 0.4800(4) 0.8450(4) 0.075(2) Uani 1 1 d . . .
H66 H 0.6384 0.4594 0.8822 0.090 Uiso 1 1 calc R . .
C67 C 0.7973(8) 0.5464(4) 0.6902(5) 0.105(3) Uani 1 1 d . . .
H67A H 0.7509 0.5357 0.6538 0.157 Uiso 1 1 calc R . .
H67B H 0.8573 0.5418 0.6812 0.157 Uiso 1 1 calc R . .
H67C H 0.7887 0.5864 0.7010 0.157 Uiso 1 1 calc R . .
C68 C 0.2266(5) 0.6074(3) 0.9125(3) 0.0543(19) Uani 1 1 d . . .
C69 C 0.1319(6) 0.6296(4) 0.8896(4) 0.068(2) Uani 1 1 d . . .
C70 C 0.1054(7) 0.6106(6) 0.8231(5) 0.098(3) Uani 1 1 d . . .
C71 C 0.1802(6) 0.5713(4) 0.8108(4) 0.072(2) Uani 1 1 d . . .
C72 C 0.2537(5) 0.5736(3) 0.8698(3) 0.0535(19) Uani 1 1 d . . .
O4 O 0.9217(18) 0.5920(11) 0.1077(12) 0.101(8) Uani 0.25 1 d PU A 1
O5 O 0.949(3) 0.5635(18) 0.042(2) 0.174(15) Uani 0.25 1 d PU . 2
O6 O 0.969(3) 0.4709(16) 0.9446(18) 0.159(13) Uani 0.25 1 d PU . .
O7 O 0.884(3) 0.5401(15) -0.0283(18) 0.148(12) Uani 0.25 1 d PU . .

loop_
_atom_site_aniso_label
_atom_site_aniso_U_11
_atom_site_aniso_U_22
_atom_site_aniso_U_33
_atom_site_aniso_U_23
_atom_site_aniso_U_13
_atom_site_aniso_U_12
S1 0.0637(14) 0.0676(13) 0.0754(15) 0.0184(11) 0.0211(12) 0.0137(11)
S2 0.0617(14) 0.0630(13) 0.0671(14) -0.0135(10) 0.0144(11) -0.0149(11)
S3 0.0724(15) 0.0571(12) 0.0682(14) 0.0081(10) 0.0114(11) 0.0168(11)
F1 0.093(4) 0.258(7) 0.120(5) 0.006(5) 0.042(4) -0.051(5)
F2 0.097(5) 0.179(6) 0.189(6) -0.076(5) -0.023(4) 0.063(5)
F3 0.212(7) 0.235(7) 0.115(5) 0.024(5) 0.039(5) 0.133(6)
F4 0.137(6) 0.229(7) 0.207(7) -0.087(6) 0.058(5) -0.062(6)
F5 0.141(6) 0.140(5) 0.191(6) -0.071(5) -0.031(5) 0.012(5)
F6 0.087(4) 0.294(8) 0.065(4) -0.012(4) 0.012(3) -0.009(5)
F7 0.080(4) 0.114(4) 0.154(5) 0.006(4) 0.003(3) -0.040(3)
F8 0.068(4) 0.206(6) 0.141(5) -0.023(4) 0.036(4) 0.026(4)
F9 0.160(6) 0.171(6) 0.130(5) -0.015(5) 0.000(4) -0.065(5)
F10 0.084(4) 0.222(7) 0.214(7) 0.082(6) 0.007(5) 0.023(5)
F11 0.095(4) 0.176(5) 0.083(4) 0.004(4) -0.005(3) 0.000(4)
F12 0.126(5) 0.087(4) 0.163(5) 0.017(4) -0.028(4) 0.017(4)
F13 0.110(5) 0.103(4) 0.154(5) -0.017(4) -0.029(4) 0.047(4)
F14 0.069(3) 0.196(6) 0.096(4) 0.011(4) 0.021(3) 0.004(4)
F15 0.193(7) 0.185(6) 0.116(5) 0.042(5) 0.015(5) 0.073(6)
F16 0.085(4) 0.242(7) 0.180(6) -0.119(6) 0.005(4) 0.001(5)
F17 0.098(4) 0.102(4) 0.120(4) -0.032(3) -0.028(3) -0.016(3)
F18 0.096(4) 0.155(5) 0.064(3) 0.012(3) 0.009(3) 0.009(4)
O1 0.073(4) 0.084(4) 0.075(4) 0.007(3) 0.036(3) 0.015(3)
O2 0.069(4) 0.115(5) 0.081(4) -0.006(4) 0.025(4) -0.006(4)
O3 0.097(5) 0.102(5) 0.137(6) 0.035(4) 0.060(5) 0.029(4)
N1 0.068(5) 0.076(4) 0.050(4) -0.013(3) 0.009(4) 0.012(4)
N2 0.123(7) 0.102(6) 0.089(6) -0.016(5) 0.057(6) -0.042(5)
N3 0.060(4) 0.060(4) 0.055(4) -0.009(3) 0.017(4) -0.008(4)
N4 0.085(6) 0.109(6) 0.106(6) 0.037(5) 0.052(5) 0.027(5)
N5 0.061(4) 0.044(3) 0.047(4) -0.005(3) -0.003(3) 0.005(3)
N6 0.075(6) 0.107(6) 0.088(6) -0.028(5) 0.021(5) -0.017(5)
C1 0.087(7) 0.219(13) 0.052(6) -0.025(7) 0.019(5) 0.042(8)
C2 0.066(6) 0.102(7) 0.047(5) -0.013(5) 0.011(5) 0.026(5)
C3 0.054(5) 0.103(7) 0.064(6) 0.005(5) 0.023(5) 0.018(5)
C4 0.052(5) 0.067(5) 0.043(5) 0.000(4) 0.019(4) 0.007(4)
C5 0.061(5) 0.061(5) 0.040(4) -0.003(4) 0.016(4) -0.004(4)
C6 0.077(6) 0.063(5) 0.059(6) -0.013(4) 0.008(5) -0.015(5)
C7 0.088(7) 0.113(8) 0.076(6) -0.030(6) 0.012(6) -0.003(6)
C8 0.087(7) 0.076(6) 0.099(7) 0.020(5) 0.038(6) 0.007(5)
C9 0.057(5) 0.048(4) 0.065(5) 0.001(4) 0.020(4) 0.002(4)
C10 0.053(5) 0.055(5) 0.053(5) -0.014(4) 0.008(4) 0.000(4)
C11 0.059(5) 0.057(5) 0.048(5) 0.000(4) 0.012(4) 0.011(4)
C12 0.047(5) 0.047(4) 0.050(4) -0.003(3) 0.012(4) 0.003(4)
C13 0.054(5) 0.039(4) 0.044(4) -0.005(3) 0.004(4) 0.002(4)
C14 0.052(5) 0.062(5) 0.053(5) -0.003(4) 0.010(4) 0.009(4)
C15 0.065(6) 0.065(5) 0.048(5) 0.004(4) 0.007(4) 0.008(5)
C16 0.061(5) 0.058(5) 0.047(5) -0.008(4) 0.020(4) 0.002(4)
C17 0.054(5) 0.070(5) 0.066(5) 0.004(4) 0.018(4) 0.018(4)
C18 0.068(6) 0.060(5) 0.059(5) 0.011(4) 0.013(4) 0.018(4)
C19 0.095(7) 0.098(7) 0.073(6) 0.011(5) 0.041(6) 0.010(6)
C20 0.046(5) 0.071(5) 0.049(5) -0.001(4) 0.008(4) 0.015(4)
C21 0.065(7) 0.111(8) 0.075(7) -0.019(6) 0.012(5) -0.005(6)
C22 0.052(6) 0.118(8) 0.096(8) -0.010(7) -0.005(6) -0.002(6)
C23 0.069(7) 0.110(8) 0.071(7) -0.016(6) 0.019(5) 0.018(6)
C24 0.055(5) 0.071(5) 0.042(4) -0.008(4) 0.006(4) 0.005(4)
C25 0.107(8) 0.171(10) 0.058(6) -0.016(6) 0.039(6) -0.016(8)
C26 0.058(6) 0.089(6) 0.058(5) -0.014(5) 0.021(5) -0.016(5)
C27 0.053(5) 0.075(6) 0.076(6) -0.019(5) 0.032(5) -0.010(5)
C28 0.049(5) 0.046(4) 0.078(6) -0.007(4) 0.016(4) -0.008(4)
C29 0.045(5) 0.049(4) 0.067(6) 0.000(4) 0.017(4) 0.001(4)
C30 0.051(5) 0.070(5) 0.068(6) 0.015(4) 0.011(5) 0.007(5)
C31 0.066(6) 0.080(6) 0.064(5) 0.007(4) -0.004(5) -0.003(5)
C32 0.071(6) 0.058(5) 0.088(6) -0.016(4) 0.024(5) -0.005(4)
C33 0.056(5) 0.051(4) 0.067(5) -0.003(4) 0.020(4) -0.003(4)
C34 0.051(5) 0.049(4) 0.055(5) 0.002(4) 0.001(4) -0.001(4)
C35 0.054(5) 0.057(5) 0.055(5) -0.004(4) 0.008(4) -0.006(4)
C36 0.057(5) 0.052(4) 0.043(4) 0.007(3) 0.008(4) 0.003(4)
C37 0.058(5) 0.050(4) 0.046(4) 0.006(4) 0.009(4) -0.007(4)
C38 0.060(5) 0.070(5) 0.048(5) -0.006(4) 0.002(4) -0.004(4)
C39 0.070(6) 0.074(6) 0.049(5) -0.006(4) 0.009(4) 0.002(5)
C40 0.058(6) 0.076(5) 0.049(5) 0.003(4) 0.009(4) -0.004(5)
C41 0.067(6) 0.081(6) 0.064(6) -0.007(5) 0.010(5) -0.017(5)
C42 0.072(6) 0.074(5) 0.054(5) -0.007(4) 0.024(5) -0.014(5)
C43 0.094(8) 0.156(10) 0.080(7) -0.015(7) 0.039(6) -0.001(7)
C44 0.047(5) 0.055(5) 0.082(6) -0.008(4) 0.012(5) 0.007(4)
C45 0.048(6) 0.100(8) 0.097(8) -0.008(6) 0.012(6) 0.001(6)
C46 0.046(6) 0.116(9) 0.147(11) -0.008(9) -0.017(7) 0.009(7)
C47 0.068(7) 0.090(7) 0.093(8) -0.013(6) 0.000(6) 0.004(6)
C48 0.054(5) 0.055(5) 0.070(6) -0.002(4) -0.002(4) 0.005(4)
C49 0.101(7) 0.097(6) 0.055(5) -0.006(5) 0.021(5) 0.010(6)
C50 0.074(6) 0.043(4) 0.048(5) 0.006(3) 0.011(4) 0.016(4)
C51 0.059(5) 0.053(4) 0.051(5) 0.002(4) 0.007(4) 0.003(4)
C52 0.062(5) 0.042(4) 0.046(5) -0.005(3) 0.003(4) 0.006(4)
C53 0.058(5) 0.041(4) 0.051(5) -0.004(3) 0.004(4) 0.009(4)
C54 0.059(6) 0.058(5) 0.059(5) -0.011(4) 0.002(5) -0.003(5)
C55 0.072(6) 0.071(5) 0.070(6) -0.008(4) -0.010(5) -0.008(5)
C56 0.079(6) 0.068(5) 0.086(6) 0.011(5) 0.021(5) 0.001(5)
C57 0.059(5) 0.053(4) 0.057(5) -0.012(4) 0.008(4) 0.004(4)
C58 0.058(5) 0.056(5) 0.047(5) -0.006(4) -0.002(4) 0.012(4)
C59 0.068(6) 0.056(5) 0.044(4) -0.009(3) 0.006(4) 0.011(4)
C60 0.062(5) 0.050(4) 0.054(5) -0.006(3) 0.008(4) 0.012(4)
C61 0.059(5) 0.041(4) 0.052(5) -0.003(3) 0.006(4) 0.009(4)
C62 0.073(6) 0.078(6) 0.065(6) 0.007(5) 0.011(5) 0.020(5)
C63 0.089(7) 0.071(6) 0.074(6) 0.020(5) 0.019(6) 0.017(5)
C64 0.075(6) 0.055(5) 0.079(6) 0.007(4) 0.030(5) 0.014(5)
C65 0.094(8) 0.076(6) 0.090(7) 0.021(5) 0.034(6) 0.035(5)
C66 0.078(6) 0.080(6) 0.070(6) 0.028(5) 0.025(5) 0.030(5)
C67 0.117(9) 0.091(7) 0.121(9) 0.008(6) 0.057(7) 0.002(7)
C68 0.049(5) 0.058(5) 0.051(5) 0.003(4) 0.000(4) 0.004(4)
C69 0.055(6) 0.079(6) 0.065(6) 0.001(4) 0.003(5) 0.010(5)
C70 0.052(6) 0.147(10) 0.082(7) -0.007(7) -0.014(5) 0.020(7)
C71 0.061(6) 0.090(7) 0.063(6) -0.009(5) 0.009(5) 0.006(5)
C72 0.051(5) 0.060(5) 0.044(4) -0.010(4) -0.002(4) 0.011(4)
O4 0.102(12) 0.106(11) 0.097(11) 0.031(9) 0.030(9) -0.016(9)
O5 0.169(17) 0.168(17) 0.191(17) 0.003(10) 0.052(11) -0.011(11)
O6 0.155(16) 0.157(16) 0.166(16) 0.036(10) 0.040(10) -0.019(10)
O7 0.143(15) 0.157(15) 0.155(15) 0.017(10) 0.055(10) -0.008(10)

loop_
_atom_type_symbol
_atom_type_description
_atom_type_scat_dispersion_real
_atom_type_scat_dispersion_imag
_atom_type_scat_source
C C 0.0033 0.0016 'International Tables Vol C Tables 4.2.6.8 and 6.1.1.4'
H H 0.0000 0.0000 'International Tables Vol C Tables 4.2.6.8 and 6.1.1.4'
N N 0.0061 0.0033 'International Tables Vol C Tables 4.2.6.8 and 6.1.1.4'
O O 0.0106 0.0060 'International Tables Vol C Tables 4.2.6.8 and 6.1.1.4'
F F 0.0171 0.0103 'International Tables Vol C Tables 4.2.6.8 and 6.1.1.4'
S S 0.1246 0.1234 'International Tables Vol C Tables 4.2.6.8 and 6.1.1.4'

loop_
_geom_angle_atom_site_label_1
_geom_angle_atom_site_label_2
_geom_angle_atom_site_label_3
_geom_angle
_geom_angle_site_symmetry_1
C9 S1 C12 92.8(4) .
C33 S2 C36 93.2(4) .
C57 S3 C60 94.1(4) .
C16 O1 C19 118.2(6) .
C40 O2 C43 119.2(7) .
C64 O3 C67 119.5(7) .
C2 N1 C5 108.4(7) .
C2 N1 C7 126.3(7) .
C5 N1 C7 125.3(7) .
C26 N3 C29 109.5(7) .
C26 N3 C31 125.8(7) .
C29 N3 C31 124.6(7) .
C50 N5 C53 108.9(6) .
C50 N5 C55 126.5(6) .
C53 N5 C55 124.5(7) .
C2 C1 H1A 109.5 .
C2 C1 H1B 109.5 .
H1A C1 H1B 109.5 .
C2 C1 H1C 109.5 .
H1A C1 H1C 109.5 .
H1B C1 H1C 109.5 .
C3 C2 N1 107.4(7) .
C3 C2 C1 130.6(9) .
N1 C2 C1 121.9(9) .
C2 C3 C4 110.3(8) .
C2 C3 H3 124.8 .
C4 C3 H3 124.9 .
C5 C4 C3 105.1(7) .
C5 C4 C20 126.5(7) .
C3 C4 C20 128.3(8) .
N1 C5 C4 108.8(7) .
N1 C5 C6 121.1(7) .
C4 C5 C6 130.1(7) .
N2 C6 C5 178.0(10) .
N1 C7 H7A 109.5 .
N1 C7 H7B 109.5 .
H7A C7 H7B 109.5 .
N1 C7 H7C 109.5 .
H7A C7 H7C 109.5 .
H7B C7 H7C 109.5 .
C9 C8 H8A 109.5 .
C9 C8 H8B 109.4 .
H8A C8 H8B 109.5 .
C9 C8 H8C 109.5 .
H8A C8 H8C 109.5 .
H8B C8 H8C 109.5 .
C10 C9 C8 128.9(7) .
C10 C9 S1 110.0(6) .
C8 C9 S1 121.0(6) .
C9 C10 C11 113.4(7) .
C9 C10 C24 121.0(7) .
C11 C10 C24 125.5(7) .
C12 C11 C10 112.9(7) .
C12 C11 H11 123.6 .
C10 C11 H11 123.5 .
C11 C12 C13 128.5(7) .
C11 C12 S1 110.8(6) .
C13 C12 S1 120.7(5) .
C14 C13 C18 116.5(7) .
C14 C13 C12 121.6(7) .
C18 C13 C12 121.9(6) .
C13 C14 C15 122.0(7) .
C13 C14 H14 119.0 .
C15 C14 H14 119.0 .
C16 C15 C14 120.8(7) .
C16 C15 H15 119.6 .
C14 C15 H15 119.6 .
O1 C16 C15 125.6(7) .
O1 C16 C17 115.2(7) .
C15 C16 C17 119.1(7) .
C16 C17 C18 119.7(7) .
C16 C17 H17 120.2 .
C18 C17 H17 120.2 .
C17 C18 C13 121.9(7) .
C17 C18 H18 119.1 .
C13 C18 H18 119.0 .
O1 C19 H19A 109.5 .
O1 C19 H19B 109.4 .
H19A C19 H19B 109.5 .
O1 C19 H19C 109.5 .
H19A C19 H19C 109.5 .
H19B C19 H19C 109.5 .
C24 C20 C4 129.7(7) .
C24 C20 C21 109.9(7) .
C4 C20 C21 120.3(7) .
F1 C21 F2 102.4(9) .
F1 C21 C20 113.6(9) .
F2 C21 C20 113.1(8) .
F1 C21 C22 109.5(9) .
F2 C21 C22 112.4(9) .
C20 C21 C22 106.1(8) .
F4 C22 F3 101.7(9) .
F4 C22 C23 114.5(10) .
F3 C22 C23 112.2(10) .
F4 C22 C21 112.2(10) .
F3 C22 C21 111.1(10) .
C23 C22 C21 105.4(8) .
F6 C23 F5 101.9(9) .
F6 C23 C24 115.5(9) .
F5 C23 C24 112.1(8) .
F6 C23 C22 113.4(9) .
F5 C23 C22 107.8(10) .
C24 C23 C22 106.0(8) .
C20 C24 C23 111.5(7) .
C20 C24 C10 128.9(7) .
C23 C24 C10 119.4(7) .
C26 C25 H25A 109.4 .
C26 C25 H25B 109.5 .
H25A C25 H25B 109.5 .
C26 C25 H25C 109.5 .
H25A C25 H25C 109.5 .
H25B C25 H25C 109.5 .
C27 C26 N3 107.7(7) .
C27 C26 C25 129.8(9) .
N3 C26 C25 122.5(9) .
C26 C27 C28 109.3(7) .
C26 C27 H27 125.4 .
C28 C27 H27 125.4 .
C29 C28 C27 105.4(7) .
C29 C28 C44 128.1(8) .
C27 C28 C44 126.4(8) .
N3 C29 C28 108.1(7) .
N3 C29 C30 120.7(7) .
C28 C29 C30 131.1(8) .
N4 C30 C29 176.4(9) .
N3 C31 H31A 109.5 .
N3 C31 H31B 109.5 .
H31A C31 H31B 109.5 .
N3 C31 H31C 109.5 .
H31A C31 H31C 109.5 .
H31B C31 H31C 109.5 .
C33 C32 H32A 109.5 .
C33 C32 H32B 109.5 .
H32A C32 H32B 109.5 .
C33 C32 H32C 109.5 .
H32A C32 H32C 109.5 .
H32B C32 H32C 109.5 .
C34 C33 C32 129.0(7) .
C34 C33 S2 110.3(6) .
C32 C33 S2 120.6(6) .
C33 C34 C35 113.5(7) .
C33 C34 C48 122.2(7) .
C35 C34 C48 124.2(7) .
C36 C35 C34 113.5(7) .
C36 C35 H35 123.3 .
C34 C35 H35 123.3 .
C35 C36 C37 129.6(7) .
C35 C36 S2 109.4(6) .
C37 C36 S2 120.9(6) .
C38 C37 C42 117.2(7) .
C38 C37 C36 121.7(7) .
C42 C37 C36 121.1(7) .
C37 C38 C39 122.8(8) .
C37 C38 H38 118.6 .
C39 C38 H38 118.6 .
C40 C39 C38 119.2(8) .
C40 C39 H39 120.4 .
C38 C39 H39 120.4 .
C39 C40 C41 119.9(8) .
C39 C40 O2 124.4(8) .
C41 C40 O2 115.7(8) .
C40 C41 C42 120.3(8) .
C40 C41 H41 119.9 .
C42 C41 H41 119.8 .
C41 C42 C37 120.6(7) .
C41 C42 H42 119.7 .
C37 C42 H42 119.7 .
O2 C43 H43A 109.5 .
O2 C43 H43B 109.4 .
H43A C43 H43B 109.5 .
O2 C43 H43C 109.5 .
H43A C43 H43C 109.5 .
H43B C43 H43C 109.5 .
C48 C44 C28 128.9(7) .
C48 C44 C45 110.7(8) .
C28 C44 C45 120.3(8) .
F8 C45 F7 105.3(9) .
F8 C45 C44 112.9(8) .
F7 C45 C44 113.0(8) .
F8 C45 C46 109.0(9) .
F7 C45 C46 110.9(9) .
C44 C45 C46 105.6(9) .
F10 C46 F9 102.3(10) .
F10 C46 C45 116.2(11) .
F9 C46 C45 109.5(10) .
F10 C46 C47 114.0(10) .
F9 C46 C47 106.9(10) .
C45 C46 C47 107.4(9) .
F11 C47 F12 105.6(9) .
F11 C47 C48 113.2(8) .
F12 C47 C48 110.6(8) .
F11 C47 C46 113.0(9) .
F12 C47 C46 111.0(9) .
C48 C47 C46 103.6(9) .
C44 C48 C34 128.5(7) .
C44 C48 C47 111.2(8) .
C34 C48 C47 120.1(8) .
C50 C49 H49A 109.5 .
C50 C49 H49B 109.5 .
H49A C49 H49B 109.5 .
C50 C49 H49C 109.5 .
H49A C49 H49C 109.5 .
H49B C49 H49C 109.5 .
N5 C50 C51 107.9(7) .
N5 C50 C49 122.0(7) .
C51 C50 C49 130.1(8) .
C50 C51 C52 108.2(7) .
C50 C51 H51 125.9 .
C52 C51 H51 125.9 .
C53 C52 C51 106.6(6) .
C53 C52 C68 127.5(7) .
C51 C52 C68 125.7(7) .
N5 C53 C52 108.4(7) .
N5 C53 C54 121.1(7) .
C52 C53 C54 130.4(7) .
N6 C54 C53 178.3(9) .
N5 C55 H55A 109.5 .
N5 C55 H55B 109.5 .
H55A C55 H55B 109.5 .
N5 C55 H55C 109.4 .
H55A C55 H55C 109.5 .
H55B C55 H55C 109.5 .
C57 C56 H56A 109.5 .
C57 C56 H56B 109.5 .
H56A C56 H56B 109.5 .
C57 C56 H56C 109.4 .
H56A C56 H56C 109.5 .
H56B C56 H56C 109.5 .
C58 C57 C56 129.2(7) .
C58 C57 S3 109.9(6) .
C56 C57 S3 120.9(6) .
C57 C58 C59 113.8(7) .
C57 C58 C72 123.4(8) .
C59 C58 C72 122.9(7) .
C60 C59 C58 113.1(7) .
C60 C59 H59 123.5 .
C58 C59 H59 123.4 .
C59 C60 C61 128.8(7) .
C59 C60 S3 109.1(6) .
C61 C60 S3 122.0(6) .
C66 C61 C62 117.0(8) .
C66 C61 C60 121.6(7) .
C62 C61 C60 121.3(7) .
C63 C62 C61 122.2(8) .
C63 C62 H62 118.9 .
C61 C62 H62 118.9 .
C64 C63 C62 119.9(8) .
C64 C63 H63 120.1 .
C62 C63 H63 120.1 .
C65 C64 C63 118.9(9) .
C65 C64 O3 116.7(8) .
C63 C64 O3 124.4(8) .
C64 C65 C66 120.9(9) .
C64 C65 H65 119.5 .
C66 C65 H65 119.5 .
C61 C66 C65 121.1(8) .
C61 C66 H66 119.4 .
C65 C66 H66 119.5 .
O3 C67 H67A 109.4 .
O3 C67 H67B 109.5 .
H67A C67 H67B 109.5 .
O3 C67 H67C 109.5 .
H67A C67 H67C 109.5 .
H67B C67 H67C 109.5 .
C72 C68 C69 112.1(7) .
C72 C68 C52 129.9(7) .
C69 C68 C52 118.0(7) .
F13 C69 F14 102.8(8) .
F13 C69 C68 114.5(7) .
F14 C69 C68 112.6(7) .
F13 C69 C70 110.9(8) .
F14 C69 C70 111.3(8) .
C68 C69 C70 104.9(7) .
F16 C70 F15 99.7(9) .
F16 C70 C69 117.3(10) .
F15 C70 C69 107.6(10) .
F16 C70 C71 115.4(10) .
F15 C70 C71 108.3(9) .
C69 C70 C71 107.7(8) .
F17 C71 F18 104.5(7) .
F17 C71 C72 111.6(7) .
F18 C71 C72 112.6(7) .
F17 C71 C70 113.6(8) .
F18 C71 C70 109.9(8) .
C72 C71 C70 104.8(7) .
C68 C72 C58 129.7(6) .
C68 C72 C71 110.0(7) .
C58 C72 C71 120.2(6) .
O6 O5 O7 107(3) 3_766

loop_
_geom_bond_atom_site_label_1
_geom_bond_atom_site_label_2
_geom_bond_distance
_geom_bond_site_symmetry_2
S1 C9 1.712(8) .
S1 C12 1.718(7) .
S2 C33 1.708(8) .
S2 C36 1.741(7) .
S3 C57 1.708(8) .
S3 C60 1.726(8) .
F1 C21 1.322(11) .
F2 C21 1.334(11) .
F3 C22 1.290(12) .
F4 C22 1.281(11) .
F5 C23 1.360(11) .
F6 C23 1.286(10) .
F7 C45 1.348(10) .
F8 C45 1.338(10) .
F9 C46 1.376(13) .
F10 C46 1.297(11) .
F11 C47 1.358(11) .
F12 C47 1.359(10) .
F13 C69 1.317(9) .
F14 C69 1.350(10) .
F15 C70 1.392(13) .
F16 C70 1.269(11) .
F17 C71 1.334(10) .
F18 C71 1.349(10) .
O1 C16 1.360(9) .
O1 C19 1.415(9) .
O2 C40 1.381(9) .
O2 C43 1.414(10) .
O3 C64 1.379(10) .
O3 C67 1.414(11) .
N1 C2 1.362(10) .
N1 C5 1.373(9) .
N1 C7 1.469(10) .
N2 C6 1.149(10) .
N3 C26 1.366(10) .
N3 C29 1.368(9) .
N3 C31 1.460(10) .
N4 C30 1.153(10) .
N5 C50 1.365(9) .
N5 C53 1.371(8) .
N5 C55 1.462(9) .
N6 C54 1.169(10) .
C1 C2 1.514(11) .
C1 H1A 0.9600 .
C1 H1B 0.9600 .
C1 H1C 0.9600 .
C2 C3 1.345(11) .
C3 C4 1.394(10) .
C3 H3 0.9300 .
C4 C5 1.378(10) .
C4 C20 1.468(10) .
C5 C6 1.412(12) .
C7 H7A 0.9600 .
C7 H7B 0.9600 .
C7 H7C 0.9600 .
C8 C9 1.498(10) .
C8 H8A 0.9600 .
C8 H8B 0.9600 .
C8 H8C 0.9600 .
C9 C10 1.372(10) .
C10 C11 1.411(10) .
C10 C24 1.488(10) .
C11 C12 1.355(9) .
C11 H11 0.9300 .
C12 C13 1.479(10) .
C13 C14 1.379(9) .
C13 C18 1.407(10) .
C14 C15 1.391(10) .
C14 H14 0.9300 .
C15 C16 1.369(10) .
C15 H15 0.9300 .
C16 C17 1.390(10) .
C17 C18 1.390(10) .
C17 H17 0.9300 .
C18 H18 0.9300 .
C19 H19A 0.9600 .
C19 H19B 0.9600 .
C19 H19C 0.9600 .
C20 C24 1.323(10) .
C20 C21 1.475(11) .
C21 C22 1.491(13) .
C22 C23 1.488(13) .
C23 C24 1.465(11) .
C25 C26 1.486(12) .
C25 H25A 0.9600 .
C25 H25B 0.9600 .
C25 H25C 0.9600 .
C26 C27 1.346(11) .
C27 C28 1.419(10) .
C27 H27 0.9300 .
C28 C29 1.386(10) .
C28 C44 1.464(11) .
C29 C30 1.406(11) .
C31 H31A 0.9600 .
C31 H31B 0.9600 .
C31 H31C 0.9600 .
C32 C33 1.507(10) .
C32 H32A 0.9600 .
C32 H32B 0.9600 .
C32 H32C 0.9600 .
C33 C34 1.366(10) .
C34 C35 1.418(10) .
C34 C48 1.486(11) .
C35 C36 1.364(10) .
C35 H35 0.9300 .
C36 C37 1.465(10) .
C37 C38 1.376(10) .
C37 C42 1.398(10) .
C38 C39 1.379(11) .
C38 H38 0.9300 .
C39 C40 1.373(11) .
C39 H39 0.9300 .
C40 C41 1.377(11) .
C41 C42 1.387(11) .
C41 H41 0.9300 .
C42 H42 0.9300 .
C43 H43A 0.9600 .
C43 H43B 0.9600 .
C43 H43C 0.9600 .
C44 C48 1.356(11) .
C44 C45 1.469(11) .
C45 C46 1.485(15) .
C46 C47 1.512(15) .
C47 C48 1.494(12) .
C49 C50 1.499(10) .
C49 H49A 0.9600 .
C49 H49B 0.9600 .
C49 H49C 0.9600 .
C50 C51 1.372(10) .
C51 C52 1.403(10) .
C51 H51 0.9300 .
C52 C53 1.379(10) .
C52 C68 1.478(10) .
C53 C54 1.399(12) .
C55 H55A 0.9600 .
C55 H55B 0.9600 .
C55 H55C 0.9600 .
C56 C57 1.483(11) .
C56 H56A 0.9600 .
C56 H56B 0.9600 .
C56 H56C 0.9600 .
C57 C58 1.370(10) .
C58 C59 1.419(10) .
C58 C72 1.477(10) .
C59 C60 1.384(10) .
C59 H59 0.9300 .
C60 C61 1.467(10) .
C61 C66 1.373(10) .
C61 C62 1.376(10) .
C62 C63 1.372(12) .
C62 H62 0.9300 .
C63 C64 1.367(11) .
C63 H63 0.9300 .
C64 C65 1.365(11) .
C65 C66 1.376(12) .
C65 H65 0.9300 .
C66 H66 0.9300 .
C67 H67A 0.9600 .
C67 H67B 0.9600 .
C67 H67C 0.9600 .
C68 C72 1.335(9) .
C68 C69 1.475(10) .
C69 C70 1.479(12) .
C70 C71 1.498(13) .
C71 C72 1.492(10) .
O5 O6 1.43(5) 3_766
O5 O7 1.71(5) .
O6 O5 1.43(5) 3_766

loop_
_geom_torsion_atom_site_label_1
_geom_torsion_atom_site_label_2
_geom_torsion_atom_site_label_3
_geom_torsion_atom_site_label_4
_geom_torsion
C5 N1 C2 C3 1.3(9)
C7 N1 C2 C3 -176.5(7)
C5 N1 C2 C1 -179.9(8)
C7 N1 C2 C1 2.3(13)
N1 C2 C3 C4 -2.1(10)
C1 C2 C3 C4 179.3(9)
C2 C3 C4 C5 2.0(9)
C2 C3 C4 C20 178.6(7)
C2 N1 C5 C4 0.0(9)
C7 N1 C5 C4 177.8(7)
C2 N1 C5 C6 -178.3(7)
C7 N1 C5 C6 -0.4(12)
C3 C4 C5 N1 -1.2(8)
C20 C4 C5 N1 -177.8(7)
C3 C4 C5 C6 176.9(8)
C20 C4 C5 C6 0.2(13)
N1 C5 C6 N2 102(27)
C4 C5 C6 N2 -75(28)
C12 S1 C9 C10 0.7(6)
C12 S1 C9 C8 -175.8(7)
C8 C9 C10 C11 174.9(8)
S1 C9 C10 C11 -1.2(8)
C8 C9 C10 C24 -1.9(12)
S1 C9 C10 C24 -178.1(5)
C9 C10 C11 C12 1.3(9)
C24 C10 C11 C12 177.9(6)
C10 C11 C12 C13 179.0(6)
C10 C11 C12 S1 -0.7(8)
C9 S1 C12 C11 0.0(6)
C9 S1 C12 C13 -179.7(6)
C11 C12 C13 C14 2.4(11)
S1 C12 C13 C14 -178.0(5)
C11 C12 C13 C18 -178.3(7)
S1 C12 C13 C18 1.3(9)
C18 C13 C14 C15 0.0(10)
C12 C13 C14 C15 179.4(6)
C13 C14 C15 C16 1.3(11)
C19 O1 C16 C15 -5.9(11)
C19 O1 C16 C17 175.0(7)
C14 C15 C16 O1 179.7(7)
C14 C15 C16 C17 -1.2(11)
O1 C16 C17 C18 179.0(7)
C15 C16 C17 C18 -0.2(11)
C16 C17 C18 C13 1.6(12)
C14 C13 C18 C17 -1.5(11)
C12 C13 C18 C17 179.2(7)
C5 C4 C20 C24 -42.5(13)
C3 C4 C20 C24 141.6(9)
C5 C4 C20 C21 141.5(9)
C3 C4 C20 C21 -34.5(12)
C24 C20 C21 F1 -109.7(9)
C4 C20 C21 F1 67.0(11)
C24 C20 C21 F2 134.2(9)
C4 C20 C21 F2 -49.0(12)
C24 C20 C21 C22 10.6(11)
C4 C20 C21 C22 -172.6(8)
F1 C21 C22 F4 -11.5(14)
F2 C21 C22 F4 101.5(12)
C20 C21 C22 F4 -134.5(10)
F1 C21 C22 F3 -124.6(11)
F2 C21 C22 F3 -11.5(14)
C20 C21 C22 F3 112.5(10)
F1 C21 C22 C23 113.6(10)
F2 C21 C22 C23 -133.3(10)
C20 C21 C22 C23 -9.3(12)
F4 C22 C23 F6 -103.3(13)
F3 C22 C23 F6 11.9(14)
C21 C22 C23 F6 132.9(10)
F4 C22 C23 F5 8.7(14)
F3 C22 C23 F5 123.9(11)
C21 C22 C23 F5 -115.1(10)
F4 C22 C23 C24 128.9(10)
F3 C22 C23 C24 -115.9(10)
C21 C22 C23 C24 5.2(12)
C4 C20 C24 C23 176.1(8)
C21 C20 C24 C23 -7.5(11)
C4 C20 C24 C10 -8.5(14)
C21 C20 C24 C10 167.8(8)
F6 C23 C24 C20 -125.2(9)
F5 C23 C24 C20 118.8(9)
C22 C23 C24 C20 1.3(12)
F6 C23 C24 C10 59.0(12)
F5 C23 C24 C10 -57.1(12)
C22 C23 C24 C10 -174.5(8)
C9 C10 C24 C20 -58.1(12)
C11 C10 C24 C20 125.5(9)
C9 C10 C24 C23 116.9(9)
C11 C10 C24 C23 -59.5(11)
C29 N3 C26 C27 0.1(9)
C31 N3 C26 C27 -178.0(7)
C29 N3 C26 C25 178.4(8)
C31 N3 C26 C25 0.2(12)
N3 C26 C27 C28 -0.2(9)
C25 C26 C27 C28 -178.3(9)
C26 C27 C28 C29 0.3(9)
C26 C27 C28 C44 179.1(7)
C26 N3 C29 C28 0.0(8)
C31 N3 C29 C28 178.2(6)
C26 N3 C29 C30 -176.8(7)
C31 N3 C29 C30 1.4(11)
C27 C28 C29 N3 -0.2(8)
C44 C28 C29 N3 -179.0(7)
C27 C28 C29 C30 176.2(8)
C44 C28 C29 C30 -2.5(14)
N3 C29 C30 N4 80(15)
C28 C29 C30 N4 -96(15)
C36 S2 C33 C34 0.7(6)
C36 S2 C33 C32 -177.3(6)
C32 C33 C34 C35 176.2(7)
S2 C33 C34 C35 -1.6(8)
C32 C33 C34 C48 -3.5(12)
S2 C33 C34 C48 178.7(6)
C33 C34 C35 C36 1.9(9)
C48 C34 C35 C36 -178.4(7)
C34 C35 C36 C37 176.9(7)
C34 C35 C36 S2 -1.3(8)
C33 S2 C36 C35 0.3(6)
C33 S2 C36 C37 -178.1(6)
C35 C36 C37 C38 -4.4(11)
S2 C36 C37 C38 173.7(6)
C35 C36 C37 C42 174.7(7)
S2 C36 C37 C42 -7.2(9)
C42 C37 C38 C39 -1.1(11)
C36 C37 C38 C39 178.0(7)
C37 C38 C39 C40 0.6(12)
C38 C39 C40 C41 0.8(12)
C38 C39 C40 O2 -178.8(7)
C43 O2 C40 C39 -1.7(12)
C43 O2 C40 C41 178.6(8)
C39 C40 C41 C42 -1.7(12)
O2 C40 C41 C42 178.0(7)
C40 C41 C42 C37 1.2(12)
C38 C37 C42 C41 0.2(11)
C36 C37 C42 C41 -178.9(7)
C29 C28 C44 C48 -37.9(13)
C27 C28 C44 C48 143.5(9)
C29 C28 C44 C45 144.2(8)
C27 C28 C44 C45 -34.3(12)
C48 C44 C45 F8 -110.7(10)
C28 C44 C45 F8 67.5(11)
C48 C44 C45 F7 129.8(9)
C28 C44 C45 F7 -52.0(11)
C48 C44 C45 C46 8.3(11)
C28 C44 C45 C46 -173.4(8)
F8 C45 C46 F10 -19.3(14)
F7 C45 C46 F10 96.2(12)
C44 C45 C46 F10 -141.0(10)
F8 C45 C46 F9 -134.5(9)
F7 C45 C46 F9 -19.0(12)
C44 C45 C46 F9 103.9(10)
F8 C45 C46 C47 109.8(10)
F7 C45 C46 C47 -134.7(9)
C44 C45 C46 C47 -11.9(12)
F10 C46 C47 F11 -95.9(12)
F9 C46 C47 F11 16.4(12)
C45 C46 C47 F11 133.8(10)
F10 C46 C47 F12 22.5(15)
F9 C46 C47 F12 134.8(9)
C45 C46 C47 F12 -107.8(10)
F10 C46 C47 C48 141.3(11)
F9 C46 C47 C48 -106.5(10)
C45 C46 C47 C48 10.9(12)
C28 C44 C48 C34 -3.5(14)
C45 C44 C48 C34 174.5(8)
C28 C44 C48 C47 -179.3(8)
C45 C44 C48 C47 -1.3(10)
C33 C34 C48 C44 -59.4(11)
C35 C34 C48 C44 120.9(9)
C33 C34 C48 C47 116.0(9)
C35 C34 C48 C47 -63.7(10)
F11 C47 C48 C44 -128.8(9)
F12 C47 C48 C44 113.0(9)
C46 C47 C48 C44 -6.1(11)
F11 C47 C48 C34 55.0(11)
F12 C47 C48 C34 -63.2(11)
C46 C47 C48 C34 177.7(8)
C53 N5 C50 C51 -0.4(7)
C55 N5 C50 C51 175.4(6)
C53 N5 C50 C49 -178.1(6)
C55 N5 C50 C49 -2.2(11)
N5 C50 C51 C52 -0.2(8)
C49 C50 C51 C52 177.2(7)
C50 C51 C52 C53 0.7(8)
C50 C51 C52 C68 -174.4(6)
C50 N5 C53 C52 0.9(8)
C55 N5 C53 C52 -175.1(6)
C50 N5 C53 C54 176.7(6)
C55 N5 C53 C54 0.8(10)
C51 C52 C53 N5 -1.0(8)
C68 C52 C53 N5 174.0(6)
C51 C52 C53 C54 -176.3(7)
C68 C52 C53 C54 -1.3(13)
N5 C53 C54 N6 5(34)
C52 C53 C54 N6 179(100)
C60 S3 C57 C58 -0.2(6)
C60 S3 C57 C56 177.9(6)
C56 C57 C58 C59 -176.4(7)
S3 C57 C58 C59 1.5(8)
C56 C57 C58 C72 3.2(12)
S3 C57 C58 C72 -178.9(5)
C57 C58 C59 C60 -2.4(9)
C72 C58 C59 C60 178.0(6)
C58 C59 C60 C61 -175.5(7)
C58 C59 C60 S3 2.2(8)
C57 S3 C60 C59 -1.2(6)
C57 S3 C60 C61 176.7(6)
C59 C60 C61 C66 168.6(8)
S3 C60 C61 C66 -8.8(10)
C59 C60 C61 C62 -9.2(12)
S3 C60 C61 C62 173.4(6)
C66 C61 C62 C63 -1.0(12)
C60 C61 C62 C63 176.9(8)
C61 C62 C63 C64 0.5(13)
C62 C63 C64 C65 0.8(13)
C62 C63 C64 O3 -178.8(8)
C67 O3 C64 C65 -172.2(9)
C67 O3 C64 C63 7.4(13)
C63 C64 C65 C66 -1.6(14)
O3 C64 C65 C66 178.0(8)
C62 C61 C66 C65 0.2(13)
C60 C61 C66 C65 -177.6(8)
C64 C65 C66 C61 1.1(14)
C53 C52 C68 C72 38.8(12)
C51 C52 C68 C72 -147.1(8)
C53 C52 C68 C69 -138.5(8)
C51 C52 C68 C69 35.5(10)
C72 C68 C69 F13 -127.9(8)
C52 C68 C69 F13 49.9(11)
C72 C68 C69 F14 115.1(8)
C52 C68 C69 F14 -67.1(10)
C72 C68 C69 C70 -6.1(11)
C52 C68 C69 C70 171.7(8)
F13 C69 C70 F16 -96.8(13)
F14 C69 C70 F16 17.1(14)
C68 C69 C70 F16 139.1(10)
F13 C69 C70 F15 14.6(11)
F14 C69 C70 F15 128.4(9)
C68 C69 C70 F15 -109.5(9)
F13 C69 C70 C71 131.2(9)
F14 C69 C70 C71 -115.0(9)
C68 C69 C70 C71 7.0(11)
F16 C70 C71 F17 -16.7(14)
F15 C70 C71 F17 -127.4(9)
C69 C70 C71 F17 116.5(9)
F16 C70 C71 F18 100.0(12)
F15 C70 C71 F18 -10.7(11)
C69 C70 C71 F18 -126.9(9)
F16 C70 C71 C72 -138.7(10)
F15 C70 C71 C72 110.5(9)
C69 C70 C71 C72 -5.6(12)
C69 C68 C72 C58 -175.2(8)
C52 C68 C72 C58 7.4(14)
C69 C68 C72 C71 2.6(10)
C52 C68 C72 C71 -174.8(8)
C57 C58 C72 C68 56.1(12)
C59 C58 C72 C68 -124.3(9)
C57 C58 C72 C71 -121.5(9)
C59 C58 C72 C71 58.1(11)
F17 C71 C72 C68 -121.4(8)
F18 C71 C72 C68 121.4(8)
C70 C71 C72 C68 1.9(11)
F17 C71 C72 C58 56.6(11)
F18 C71 C72 C58 -60.6(10)
C70 C71 C72 C58 180.0(8)
